data_2017388
loop_
_publ_author_name
'Churakov, Andrei V.'
'Lermontova, Elmira Kh.'
'Zaitsev, Kirill V.'
'Huang, Mengmeng'
'Karlov, Sergey S.'
'Zaitseva, Galina S.'
'Howard, Judith A. K.'

_publ_section_title
;
 Crystal packing in the structures of diethanolamine derivatives
;
_journal_coeditor_code GD3304
_journal_issue 11
_journal_name_full 'Acta Crystallographica Section C'
_journal_page_first o587
_journal_page_last o592
_journal_paper_doi 10.1107/S0108270109036749
_journal_volume 65
_journal_year 2009
_chemical_formula_iupac 'C17 H21 N O2'
_chemical_formula_moiety 'C17 H21 N O2'
_chemical_formula_sum 'C17 H21 N O2'
_chemical_formula_weight 271.35
_chemical_name_systematic
;
2-[(2-hydroxyethyl)(methyl)amino]-1,1-diphenylethanol
;
_space_group_IT_number 14
_symmetry_cell_setting monoclinic
_symmetry_space_group_name_Hall '-P 2yn'
_symmetry_space_group_name_H-M 'P 1 21/n 1'
_atom_sites_solution_hydrogens geom
_atom_sites_solution_primary direct
_atom_sites_solution_secondary difmap
_audit_creation_method SHELXL97
_cell_angle_alpha 90.00
_cell_angle_beta 114.4410(10)
_cell_angle_gamma 90.00
_cell_formula_units_Z 4
_cell_length_a 9.3438(2)
_cell_length_b 15.9896(4)
_cell_length_c 10.9479(3)
_cell_measurement_reflns_used 4201
_cell_measurement_temperature 120(2)
_cell_measurement_theta_max 29.982
_cell_measurement_theta_min 2.406
_cell_volume 1489.08(6)
_computing_cell_refinement 'SAINT (Bruker, 2004)'
_computing_data_collection 'SMART (Bruker, 2004)'
_computing_data_reduction 'SAINT (Bruker, 2004)'
_computing_molecular_graphics 'SHELXTL (Sheldrick, 2008)'
_computing_publication_material 'SHELXTL (Sheldrick, 2008)'
_computing_structure_refinement 'SHELXL97 (Sheldrick, 2008)'
_computing_structure_solution 'SHELXS97 (Sheldrick, 2008)'
_diffrn_ambient_temperature 120(2)
_diffrn_measured_fraction_theta_full 0.999
_diffrn_measured_fraction_theta_max 0.999
_diffrn_measurement_device_type 'Bruker SMART 1K'
_diffrn_measurement_method \w
_diffrn_radiation_monochromator graphite
_diffrn_radiation_source 'fine-focus sealed tube'
_diffrn_radiation_type MoK\a
_diffrn_radiation_wavelength 0.71073
_diffrn_reflns_av_R_equivalents 0.0386
_diffrn_reflns_av_sigmaI/netI 0.0440
_diffrn_reflns_limit_h_max 12
_diffrn_reflns_limit_h_min -9
_diffrn_reflns_limit_k_max 17
_diffrn_reflns_limit_k_min -20
_diffrn_reflns_limit_l_max 14
_diffrn_reflns_limit_l_min -13
_diffrn_reflns_number 10283
_diffrn_reflns_theta_full 27.50
_diffrn_reflns_theta_max 27.50
_diffrn_reflns_theta_min 2.41
_diffrn_standards_decay_% 0
_diffrn_standards_interval_time 0
_diffrn_standards_number 0
_exptl_absorpt_coefficient_mu 0.079
_exptl_absorpt_correction_T_max 0.9844
_exptl_absorpt_correction_T_min 0.9768
_exptl_absorpt_correction_type multi-scan
_exptl_absorpt_process_details '(SADABS; Bruker, 2004)'
_exptl_crystal_colour colourless
_exptl_crystal_density_diffrn 1.210
_exptl_crystal_density_method 'not measured'
_exptl_crystal_description block
_exptl_crystal_F_000 584
_exptl_crystal_size_max 0.30
_exptl_crystal_size_mid 0.20
_exptl_crystal_size_min 0.20
_refine_diff_density_max 0.257
_refine_diff_density_min -0.184
_refine_ls_extinction_coef 0.0050(15)
_refine_ls_extinction_expression Fc^*^=kFc[1+0.001xFc^2^\l^3^/sin(2\q)]^-1/4^
_refine_ls_extinction_method 'SHELXL97 (Sheldrick, 2008)'
_refine_ls_goodness_of_fit_ref 1.054
_refine_ls_hydrogen_treatment mixed
_refine_ls_matrix_type full
_refine_ls_number_parameters 191
_refine_ls_number_reflns 3416
_refine_ls_number_restraints 0
_refine_ls_restrained_S_all 1.054
_refine_ls_R_factor_all 0.0682
_refine_ls_R_factor_gt 0.0435
_refine_ls_shift/su_max 0.000
_refine_ls_shift/su_mean 0.000
_refine_ls_structure_factor_coef Fsqd
_refine_ls_weighting_details 'calc w = 1/[\s^2^(Fo^2^)+(0.0376P)^2^+0.2784P] where P=(Fo^2^+2Fc^2^)/3'
_refine_ls_weighting_scheme calc
_refine_ls_wR_factor_gt 0.0905
_refine_ls_wR_factor_ref 0.0972
_reflns_number_gt 2508
_reflns_number_total 3416
_reflns_threshold_expression I>2\s(I)
_cod_data_source_file gd3304.cif
_cod_data_source_block III
_cod_original_sg_symbol_H-M 'P 21/n'
_cod_database_code 2017388
_cod_database_fobs_code 2017388

loop_
_symmetry_equiv_pos_as_xyz
'x, y, z'
'-x+1/2, y+1/2, -z+1/2'
'-x, -y, -z'
'x-1/2, -y-1/2, z-1/2'

loop_
_atom_site_type_symbol
_atom_site_label
_atom_site_fract_x
_atom_site_fract_y
_atom_site_fract_z
_atom_site_U_iso_or_equiv
_atom_site_adp_type
_atom_site_calc_flag
_atom_site_refinement_flags
_atom_site_occupancy
_atom_site_disorder_assembly
_atom_site_disorder_group
N N1 0.85622(13) 0.05759(7) 0.74752(11) 0.0209(3) Uani d . 1 . .
O O1 1.00400(13) -0.06277(7) 0.64116(13) 0.0371(3) Uani d . 1 . .
O O2 0.80726(11) 0.09856(6) 0.49626(10) 0.0230(2) Uani d . 1 . .
C C1 1.09664(17) -0.00902(9) 0.74820(15) 0.0274(3) Uani d . 1 . .
H H1A 1.1236 0.0425 0.7121 0.033 Uiso calc R 1 . .
H H1B 1.1956 -0.0374 0.8066 0.033 Uiso calc R 1 . .
C C2 1.00289(17) 0.01278(9) 0.82778(14) 0.0263(3) Uani d . 1 . .
H H2A 0.9771 -0.0393 0.8633 0.032 Uiso calc R 1 . .
H H2B 1.0682 0.0480 0.9052 0.032 Uiso calc R 1 . .
C C3 0.74175(17) 0.05058(9) 0.80697(15) 0.0263(3) Uani d . 1 . .
H H3A 0.6438 0.0786 0.7489 0.039 Uiso calc R 1 . .
H H3B 0.7845 0.0771 0.8956 0.039 Uiso calc R 1 . .
H H3C 0.7206 -0.0086 0.8161 0.039 Uiso calc R 1 . .
C C4 0.88563(16) 0.14520(8) 0.72346(13) 0.0202(3) Uani d . 1 . .
H H4A 0.9992 0.1534 0.7478 0.024 Uiso calc R 1 . .
H H4B 0.8545 0.1826 0.7803 0.024 Uiso calc R 1 . .
C C5 0.78997(15) 0.16750(8) 0.57320(13) 0.0183(3) Uani d . 1 . .
C C6 0.61520(15) 0.18108(8) 0.54241(13) 0.0196(3) Uani d . 1 . .
C C7 0.56931(16) 0.25041(9) 0.59572(14) 0.0240(3) Uani d . 1 . .
H H7 0.6460 0.2898 0.6486 0.029 Uiso calc R 1 . .
C C8 0.41220(17) 0.26216(9) 0.57198(16) 0.0291(3) Uani d . 1 . .
H H8 0.3825 0.3094 0.6088 0.035 Uiso calc R 1 . .
C C9 0.29885(17) 0.20507(10) 0.49461(15) 0.0315(4) Uani d . 1 . .
H H9 0.1916 0.2133 0.4777 0.038 Uiso calc R 1 . .
C C10 0.34365(17) 0.13601(10) 0.44236(15) 0.0297(4) Uani d . 1 . .
H H10 0.2668 0.0965 0.3902 0.036 Uiso calc R 1 . .
C C11 0.50079(16) 0.12408(9) 0.46581(14) 0.0251(3) Uani d . 1 . .
H H11 0.5299 0.0766 0.4291 0.030 Uiso calc R 1 . .
C C12 0.85580(15) 0.24542(8) 0.53429(13) 0.0184(3) Uani d . 1 . .
C C13 0.93583(16) 0.30651(8) 0.62954(14) 0.0233(3) Uani d . 1 . .
H H13 0.9503 0.2994 0.7201 0.028 Uiso calc R 1 . .
C C14 0.99440(17) 0.37765(9) 0.59293(15) 0.0259(3) Uani d . 1 . .
H H14 1.0483 0.4188 0.6584 0.031 Uiso calc R 1 . .
C C15 0.97449(17) 0.38869(9) 0.46163(16) 0.0279(3) Uani d . 1 . .
H H15 1.0154 0.4371 0.4370 0.033 Uiso calc R 1 . .
C C16 0.89443(18) 0.32875(9) 0.36600(15) 0.0270(3) Uani d . 1 . .
H H16 0.8799 0.3364 0.2756 0.032 Uiso calc R 1 . .
C C17 0.83539(16) 0.25766(8) 0.40184(14) 0.0219(3) Uani d . 1 . .
H H17 0.7807 0.2170 0.3356 0.026 Uiso calc R 1 . .
H H1 1.060(2) -0.0751(12) 0.596(2) 0.062(6) Uiso d . 1 . .
H H2 0.816(2) 0.0551(12) 0.547(2) 0.053(6) Uiso d . 1 . .

loop_
_atom_site_aniso_label
_atom_site_aniso_U_11
_atom_site_aniso_U_22
_atom_site_aniso_U_33
_atom_site_aniso_U_12
_atom_site_aniso_U_13
_atom_site_aniso_U_23
N1 0.0188(6) 0.0214(6) 0.0233(6) 0.0025(5) 0.0096(5) 0.0037(5)
O1 0.0323(6) 0.0335(6) 0.0558(8) -0.0081(5) 0.0285(6) -0.0159(6)
O2 0.0292(5) 0.0184(5) 0.0228(5) -0.0001(4) 0.0124(4) -0.0018(4)
C1 0.0211(7) 0.0259(7) 0.0338(8) 0.0039(6) 0.0100(6) 0.0018(6)
C2 0.0254(8) 0.0269(7) 0.0243(7) 0.0061(6) 0.0078(6) 0.0069(6)
C3 0.0256(7) 0.0293(7) 0.0271(7) 0.0028(6) 0.0142(6) 0.0054(6)
C4 0.0203(7) 0.0210(7) 0.0187(7) 0.0000(6) 0.0073(5) 0.0002(5)
C5 0.0211(7) 0.0171(6) 0.0174(6) -0.0018(5) 0.0085(5) -0.0023(5)
C6 0.0199(7) 0.0222(7) 0.0160(6) -0.0010(5) 0.0066(5) 0.0048(5)
C7 0.0233(7) 0.0238(7) 0.0245(7) -0.0009(6) 0.0096(6) 0.0028(6)
C8 0.0274(8) 0.0292(8) 0.0351(8) 0.0069(6) 0.0173(7) 0.0093(7)
C9 0.0184(7) 0.0433(9) 0.0320(8) 0.0036(7) 0.0097(6) 0.0144(7)
C10 0.0219(7) 0.0399(9) 0.0231(7) -0.0086(7) 0.0052(6) 0.0041(7)
C11 0.0258(7) 0.0276(8) 0.0193(7) -0.0037(6) 0.0068(6) 0.0020(6)
C12 0.0157(6) 0.0193(7) 0.0201(6) 0.0015(5) 0.0074(5) 0.0001(5)
C13 0.0229(7) 0.0250(7) 0.0221(7) -0.0012(6) 0.0095(6) -0.0009(6)
C14 0.0246(7) 0.0214(7) 0.0333(8) -0.0046(6) 0.0136(6) -0.0037(6)
C15 0.0302(8) 0.0197(7) 0.0408(9) -0.0001(6) 0.0219(7) 0.0021(6)
C16 0.0329(8) 0.0275(7) 0.0256(8) 0.0054(6) 0.0170(6) 0.0057(6)
C17 0.0236(7) 0.0218(7) 0.0213(7) 0.0023(6) 0.0102(6) -0.0006(6)

loop_
_atom_type_symbol
_atom_type_description
_atom_type_scat_dispersion_real
_atom_type_scat_dispersion_imag
_atom_type_scat_source
C C 0.0033 0.0016 'International Tables Vol C Tables 4.2.6.8 and 6.1.1.4'
H H 0.0000 0.0000 'International Tables Vol C Tables 4.2.6.8 and 6.1.1.4'
N N 0.0061 0.0033 'International Tables Vol C Tables 4.2.6.8 and 6.1.1.4'
O O 0.0106 0.0060 'International Tables Vol C Tables 4.2.6.8 and 6.1.1.4'

loop_
_geom_angle_atom_site_label_1
_geom_angle_atom_site_label_2
_geom_angle_atom_site_label_3
_geom_angle_site_symmetry_1
_geom_angle_site_symmetry_3
_geom_angle
_geom_angle_publ_flag
C3 N1 C4 . . 112.09(11) no
C3 N1 C2 . . 111.55(11) no
C4 N1 C2 . . 111.92(11) no
C1 O1 H1 . . 107.3(14) no
C5 O2 H2 . . 104.0(13) no
O1 C1 C2 . . 108.32(12) no
O1 C1 H1A . . 110.0 no
C2 C1 H1A . . 110.0 no
O1 C1 H1B . . 110.0 no
C2 C1 H1B . . 110.0 no
H1A C1 H1B . . 108.4 no
N1 C2 C1 . . 112.77(11) no
N1 C2 H2A . . 109.0 no
C1 C2 H2A . . 109.0 no
N1 C2 H2B . . 109.0 no
C1 C2 H2B . . 109.0 no
H2A C2 H2B . . 107.8 no
N1 C3 H3A . . 109.5 no
N1 C3 H3B . . 109.5 no
H3A C3 H3B . . 109.5 no
N1 C3 H3C . . 109.5 no
H3A C3 H3C . . 109.5 no
H3B C3 H3C . . 109.5 no
N1 C4 C5 . . 109.85(10) no
N1 C4 H4A . . 109.7 no
C5 C4 H4A . . 109.7 no
N1 C4 H4B . . 109.7 no
C5 C4 H4B . . 109.7 no
H4A C4 H4B . . 108.2 no
O2 C5 C12 . . 107.87(10) no
O2 C5 C6 . . 110.25(10) no
C12 C5 C6 . . 109.70(10) no
O2 C5 C4 . . 106.84(10) no
C12 C5 C4 . . 111.16(10) no
C6 C5 C4 . . 110.94(10) no
C11 C6 C7 . . 118.59(13) no
C11 C6 C5 . . 121.36(12) no
C7 C6 C5 . . 120.01(12) no
C8 C7 C6 . . 120.64(13) no
C8 C7 H7 . . 119.7 no
C6 C7 H7 . . 119.7 no
C9 C8 C7 . . 120.23(14) no
C9 C8 H8 . . 119.9 no
C7 C8 H8 . . 119.9 no
C10 C9 C8 . . 119.41(14) no
C10 C9 H9 . . 120.3 no
C8 C9 H9 . . 120.3 no
C9 C10 C11 . . 120.51(14) no
C9 C10 H10 . . 119.7 no
C11 C10 H10 . . 119.7 no
C6 C11 C10 . . 120.61(14) no
C6 C11 H11 . . 119.7 no
C10 C11 H11 . . 119.7 no
C17 C12 C13 . . 118.55(12) no
C17 C12 C5 . . 120.45(12) no
C13 C12 C5 . . 121.00(12) no
C14 C13 C12 . . 120.59(13) no
C14 C13 H13 . . 119.7 no
C12 C13 H13 . . 119.7 no
C15 C14 C13 . . 120.29(14) no
C15 C14 H14 . . 119.9 no
C13 C14 H14 . . 119.9 no
C14 C15 C16 . . 119.65(13) no
C14 C15 H15 . . 120.2 no
C16 C15 H15 . . 120.2 no
C15 C16 C17 . . 120.34(13) no
C15 C16 H16 . . 119.8 no
C17 C16 H16 . . 119.8 no
C16 C17 C12 . . 120.57(13) no
C16 C17 H17 . . 119.7 no
C12 C17 H17 . . 119.7 no

loop_
_geom_bond_atom_site_label_1
_geom_bond_atom_site_label_2
_geom_bond_site_symmetry_2
_geom_bond_distance
_geom_bond_publ_flag
N1 C3 . 1.4684(17) no
N1 C4 . 1.4722(16) no
N1 C2 . 1.4721(17) no
O1 C1 . 1.4219(18) no
O1 H1 . 0.88(2) no
O2 C5 . 1.4364(15) no
O2 H2 . 0.87(2) no
C1 C2 . 1.510(2) no
C1 H1A . 0.9900 no
C1 H1B . 0.9900 no
C2 H2A . 0.9900 no
C2 H2B . 0.9900 no
C3 H3A . 0.9800 no
C3 H3B . 0.9800 no
C3 H3C . 0.9800 no
C4 C5 . 1.5541(18) no
C4 H4A . 0.9900 no
C4 H4B . 0.9900 no
C5 C12 . 1.5261(18) no
C5 C6 . 1.5402(18) no
C6 C11 . 1.3909(19) no
C6 C7 . 1.4002(19) no
C7 C8 . 1.394(2) no
C7 H7 . 0.9500 no
C8 C9 . 1.389(2) no
C8 H8 . 0.9500 no
C9 C10 . 1.386(2) no
C9 H9 . 0.9500 no
C10 C11 . 1.395(2) no
C10 H10 . 0.9500 no
C11 H11 . 0.9500 no
C12 C17 . 1.3959(19) no
C12 C13 . 1.3984(19) no
C13 C14 . 1.3913(19) no
C13 H13 . 0.9500 no
C14 C15 . 1.382(2) no
C14 H14 . 0.9500 no
C15 C16 . 1.388(2) no
C15 H15 . 0.9500 no
C16 C17 . 1.3891(19) no
C16 H16 . 0.9500 no
C17 H17 . 0.9500 no

loop_
_geom_hbond_atom_site_label_D
_geom_hbond_atom_site_label_H
_geom_hbond_atom_site_label_A
_geom_hbond_site_symmetry_A
_geom_hbond_distance_DH
_geom_hbond_distance_HA
_geom_hbond_distance_DA
_geom_hbond_angle_DHA
O2 H2 N1 . 0.87(2) 2.07(2) 2.6765(15) 126.0(16)
O1 H1 O2 3_756 0.88(2) 1.93(2) 2.8101(15) 177(2)

loop_
_cod_related_entry_id
_cod_related_entry_database
_cod_related_entry_code
1 ChemSpider 98022
